data_2016835
loop_
_publ_author_name
'Aghabozorg, Hossein'
'Derikvand, Zohreh'
'Olmstead, Marilyn M.'
'Attar Gharamaleki, Jafar'

_publ_section_title
;
 Hydroxonium hydrate tris(2,4,6-triamino-1,3,5-triazin-1-ium)
 bis[bis(pyridine-2,6-dicarboxylato)manganate(II/III)] hydroxide
 pyridine-2,6-dicarboxylic acid solvate pentahydrate
;
_journal_coeditor_code GZ3154
_journal_issue 11
_journal_name_full 'Acta Crystallographica Section C'
_journal_page_first m372
_journal_page_last m374
_journal_paper_doi 10.1107/S0108270108032204
_journal_volume 64
_journal_year 2008
_chemical_formula_iupac '(H5 O2) (C3 H7 N6)3 [Mn (C7 H3 N1 O4)2]2 (O H) , C7 H5 N O4 , 5H2 O'
_chemical_formula_moiety 'H5 O2 + , 3C3 H7 N6 + , 2C14 H6 Mn N2 O8 3- , O H - , C7 H5 N O4 , 5H2 O'
_chemical_formula_sum 'C44 H54 Mn2 N23 O28'
_chemical_formula_weight 1462.98
_chemical_name_systematic
;
Hydroxonium hydrate tris(2,4,6-triamino-1,3,5-triazin-1-ium)
bis[bis(pyridine-2,6-dicarboxylato)manganate(II/III)] hydroxide
pyridine-2,6-dicarboxylic acid solvate pentahydrate
;
_space_group_IT_number 15
_symmetry_cell_setting monoclinic
_symmetry_space_group_name_Hall '-C 2yc'
_symmetry_space_group_name_H-M 'C 1 2/c 1'
_atom_sites_solution_hydrogens geom
_atom_sites_solution_primary direct
_atom_sites_solution_secondary difmap
_audit_creation_method SHELXL97
_cell_angle_alpha 90.00
_cell_angle_beta 108.819(3)
_cell_angle_gamma 90.00
_cell_formula_units_Z 4
_cell_length_a 27.1406(16)
_cell_length_b 23.1672(13)
_cell_length_c 9.7838(6)
_cell_measurement_reflns_used 6275
_cell_measurement_temperature 90(2)
_cell_measurement_theta_max 31.8
_cell_measurement_theta_min 2.8
_cell_volume 5822.9(6)
_computing_cell_refinement 'SAINT (Bruker, 2007)'
_computing_data_collection 'APEX2 (Bruker, 2007)'
_computing_data_reduction 'SAINT (Bruker, 2007)'
_computing_molecular_graphics 'SHELXTL (Sheldrick, 2008)'
_computing_publication_material 'SHELXL97 (Sheldrick, 2008)'
_computing_structure_refinement 'SHELXL97 (Sheldrick, 2008)'
_computing_structure_solution 'SHELXS97 (Sheldrick, 2008)'
_diffrn_ambient_temperature 90(2)
_diffrn_detector_area_resol_mean 8.3
_diffrn_measured_fraction_theta_full 0.997
_diffrn_measured_fraction_theta_max 0.997
_diffrn_measurement_device_type 'Bruker SMART APEXII'
_diffrn_measurement_method \w
_diffrn_radiation_monochromator graphite
_diffrn_radiation_source 'fine-focus sealed tube'
_diffrn_radiation_type MoK\a
_diffrn_radiation_wavelength 0.71073
_diffrn_reflns_av_R_equivalents 0.0273
_diffrn_reflns_av_sigmaI/netI 0.0214
_diffrn_reflns_limit_h_max 35
_diffrn_reflns_limit_h_min -35
_diffrn_reflns_limit_k_max 30
_diffrn_reflns_limit_k_min -30
_diffrn_reflns_limit_l_max 12
_diffrn_reflns_limit_l_min -12
_diffrn_reflns_number 32194
_diffrn_reflns_theta_full 27.48
_diffrn_reflns_theta_max 27.48
_diffrn_reflns_theta_min 2.71
_exptl_absorpt_coefficient_mu 0.545
_exptl_absorpt_correction_T_max 0.958
_exptl_absorpt_correction_T_min 0.754
_exptl_absorpt_correction_type multi-scan
_exptl_absorpt_process_details '(SADABS; Sheldrick, 1996)'
_exptl_crystal_colour 'pale yellow'
_exptl_crystal_density_diffrn 1.669
_exptl_crystal_density_method 'not measured'
_exptl_crystal_description needle
_exptl_crystal_F_000 3012
_exptl_crystal_size_max 0.55
_exptl_crystal_size_mid 0.18
_exptl_crystal_size_min 0.08
_refine_diff_density_max 0.560
_refine_diff_density_min -0.570
_refine_ls_extinction_method none
_refine_ls_goodness_of_fit_ref 1.332
_refine_ls_hydrogen_treatment mixed
_refine_ls_matrix_type full
_refine_ls_number_parameters 484
_refine_ls_number_reflns 6671
_refine_ls_number_restraints 11
_refine_ls_restrained_S_all 1.331
_refine_ls_R_factor_all 0.0819
_refine_ls_R_factor_gt 0.0778
_refine_ls_shift/su_max 0.000
_refine_ls_shift/su_mean 0.000
_refine_ls_structure_factor_coef Fsqd
_refine_ls_weighting_details 'calc w = 1/[\s^2^(Fo^2^)+92.6062P] where P=(Fo^2^+2Fc^2^)/3'
_refine_ls_weighting_scheme calc
_refine_ls_wR_factor_gt 0.1878
_refine_ls_wR_factor_ref 0.1893
_reflns_number_gt 6153
_reflns_number_total 6671
_reflns_threshold_expression I>2\s(I)
_cod_data_source_file gz3154.cif
_cod_data_source_block I
_cod_original_sg_symbol_H-M 'C 2/c'
_cod_database_code 2016835
_cod_database_fobs_code 2016835

loop_
_symmetry_equiv_pos_as_xyz
'x, y, z'
'-x, y, -z+1/2'
'x+1/2, y+1/2, z'
'-x+1/2, y+1/2, -z+1/2'
'-x, -y, -z'
'x, -y, z-1/2'
'-x+1/2, -y+1/2, -z'
'x+1/2, -y+1/2, z-1/2'

loop_
_atom_site_type_symbol
_atom_site_label
_atom_site_fract_x
_atom_site_fract_y
_atom_site_fract_z
_atom_site_U_iso_or_equiv
_atom_site_adp_type
_atom_site_calc_flag
_atom_site_refinement_flags
_atom_site_occupancy
_atom_site_disorder_assembly
_atom_site_disorder_group
Mn Mn1 -0.15668(3) 0.63547(3) 0.56112(8) 0.01248(17) Uani d . 1 . .
O O1 -0.09524(16) 0.62982(16) 0.4534(5) 0.0293(9) Uani d . 1 . .
O O2 -0.0379(2) 0.56998(18) 0.4078(7) 0.0513(16) Uani d . 1 . .
O O3 -0.21016(13) 0.58718(14) 0.6487(4) 0.0163(7) Uani d . 1 . .
O O4 -0.24064(14) 0.49904(15) 0.6749(4) 0.0204(7) Uani d . 1 . .
O O5 -0.21304(13) 0.66806(14) 0.3553(4) 0.0172(7) Uani d . 1 . .
O O6 -0.25181(14) 0.74622(16) 0.2345(4) 0.0199(7) Uani d . 1 . .
O O7 -0.10369(13) 0.66055(14) 0.7802(4) 0.0175(7) Uani d . 1 . .
O O8 -0.07583(13) 0.73355(15) 0.9377(4) 0.0172(7) Uani d . 1 . .
N N1 -0.14288(16) 0.54536(18) 0.5358(4) 0.0160(8) Uani d . 1 . .
N N2 -0.16389(15) 0.72795(16) 0.5854(4) 0.0117(7) Uani d . 1 . .
C C1 -0.0769(3) 0.5800(2) 0.4426(8) 0.0329(14) Uani d . 1 . .
C C2 -0.1054(2) 0.5293(2) 0.4832(7) 0.0255(12) Uani d . 1 . .
C C3 -0.0939(2) 0.4721(2) 0.4712(8) 0.0332(15) Uani d . 1 . .
H H3 -0.0676 0.4611 0.4316 0.040 Uiso calc R 1 . .
C C4 -0.1219(2) 0.4307(2) 0.5188(7) 0.0265(12) Uani d . 1 . .
H H4 -0.1146 0.3909 0.5131 0.032 Uiso calc R 1 . .
C C5 -0.1606(2) 0.4480(2) 0.5747(6) 0.0199(10) Uani d . 1 . .
H H5 -0.1800 0.4204 0.6080 0.024 Uiso calc R 1 . .
C C6 -0.17009(18) 0.5065(2) 0.5806(5) 0.0160(9) Uani d . 1 . .
C C7 -0.21091(18) 0.5325(2) 0.6397(5) 0.0133(9) Uani d . 1 . .
C C8 -0.22193(18) 0.7215(2) 0.3438(5) 0.0154(9) Uani d . 1 . .
C C9 -0.19396(17) 0.7587(2) 0.4735(5) 0.0138(9) Uani d . 1 . .
C C10 -0.19749(18) 0.8186(2) 0.4801(6) 0.0180(10) Uani d . 1 . .
H H10 -0.2188 0.8400 0.4000 0.022 Uiso calc R 1 . .
C C11 -0.16876(19) 0.8461(2) 0.6076(6) 0.0180(10) Uani d . 1 . .
H H11 -0.1705 0.8869 0.6157 0.022 Uiso calc R 1 . .
C C12 -0.13763(18) 0.8138(2) 0.7227(5) 0.0158(9) Uani d . 1 . .
H H12 -0.1179 0.8320 0.8103 0.019 Uiso calc R 1 . .
C C13 -0.13602(18) 0.7541(2) 0.7066(5) 0.0137(9) Uani d . 1 . .
C C14 -0.10260(17) 0.7129(2) 0.8186(5) 0.0128(9) Uani d . 1 . .
N N3 0.18329(15) 0.80126(16) 0.4822(4) 0.0138(8) Uani d . 1 . .
H H3A 0.2005 0.7822 0.5609 0.019(15) Uiso calc R 1 . .
N N4 0.16034(16) 0.88993(17) 0.3619(4) 0.0150(8) Uani d . 1 . .
N N5 0.12517(15) 0.80009(17) 0.2460(4) 0.0143(8) Uani d . 1 . .
N N6 0.21724(16) 0.88635(17) 0.5951(4) 0.0163(8) Uani d . 1 . .
H H6A 0.2199 0.9242 0.5968 0.020 Uiso calc R 1 . .
H H6B 0.2347 0.8660 0.6712 0.020 Uiso calc R 1 . .
N N7 0.10282(16) 0.88688(18) 0.1318(5) 0.0185(9) Uani d . 1 . .
H H7A 0.1046 0.9248 0.1289 0.022 Uiso calc R 1 . .
H H7B 0.0828 0.8678 0.0566 0.022 Uiso calc R 1 . .
N N8 0.15134(16) 0.71480(17) 0.3693(5) 0.0168(8) Uani d . 1 . .
H H8A 0.1319 0.6952 0.2942 0.020 Uiso calc R 1 . .
H H8B 0.1698 0.6965 0.4480 0.020 Uiso calc R 1 . .
C C15 0.18722(18) 0.86026(19) 0.4790(5) 0.0140(9) Uani d . 1 . .
C C16 0.13022(18) 0.8586(2) 0.2495(5) 0.0146(9) Uani d . 1 . .
C C17 0.15280(18) 0.7721(2) 0.3639(5) 0.0142(9) Uani d . 1 . .
N N9 0.02796(15) 0.83044(17) -0.1269(4) 0.0146(8) Uani d . 1 . .
N N10 0.0000 0.7433(2) -0.2500 0.0144(11) Uani d S 1 . .
H H10A 0.0000 0.7056 -0.2500 0.006(17) Uiso d SR 1 . .
N N11 0.0000 0.9146(2) -0.2500 0.0177(12) Uani d S 1 . .
H H11B 0.0182 0.9341 -0.1699 0.021 Uiso d R 1 . .
N N12 0.05381(17) 0.74296(18) -0.0139(5) 0.0203(9) Uani d . 1 . .
H H12A 0.0724 0.7610 0.0651 0.024 Uiso calc R 1 . .
H H12B 0.0530 0.7050 -0.0164 0.024 Uiso calc R 1 . .
C C18 0.0000 0.8573(3) -0.2500 0.0143(12) Uani d S 1 . .
C C19 0.02721(17) 0.7729(2) -0.1287(5) 0.0144(9) Uani d . 1 . .
O O9 0.06440(16) 0.98913(16) -0.0198(4) 0.0287(9) Uani d . 1 . .
O O10 0.09882(14) 1.07099(15) 0.0856(4) 0.0187(7) Uani d D 1 . .
H H10B 0.120(3) 1.052(4) 0.152(8) 0.10(4) Uiso d D 1 . .
N N13 0.0000 1.0481(2) -0.2500 0.0164(11) Uani d S 1 . .
C C20 0.0000 1.1684(3) -0.2500 0.0155(13) Uani d S 1 . .
H H20 0.0000 1.2094 -0.2500 0.019 Uiso calc SR 1 . .
C C21 0.03155(18) 1.1384(2) -0.1322(5) 0.0163(9) Uani d . 1 . .
H H21 0.0533 1.1582 -0.0496 0.020 Uiso calc R 1 . .
C C22 0.03059(18) 1.0779(2) -0.1378(5) 0.0151(9) Uani d . 1 . .
C C23 0.06589(19) 1.0411(2) -0.0183(5) 0.0159(9) Uani d . 1 . .
O O11 0.0000 0.5142(2) -0.2500 0.0339(15) Uani d S 1 . .
H H11C 0.016(4) 0.493(4) -0.290(11) 0.08(3) Uiso d . 1 . .
O O12 -0.0175(2) 0.6622(2) 0.1181(5) 0.0454(13) Uani d D 1 . .
H H12C -0.034(3) 0.682(3) 0.047(5) 0.06(3) Uiso d D 1 . .
H H12D 0.001(3) 0.640(3) 0.086(7) 0.05(2) Uiso d D 1 . .
H H12E 0.0000 0.669(7) 0.2500 0.11(6) Uiso d S 1 . .
O O13 0.17175(14) 1.00644(15) 0.2652(4) 0.0191(7) Uani d D 1 . .
H H13A 0.163(3) 0.9738(15) 0.289(9) 0.07(3) Uiso d D 1 . .
H H13B 0.196(2) 0.998(3) 0.232(9) 0.06(3) Uiso d D 1 . .
O O14 0.21524(15) 0.65307(16) 0.6113(4) 0.0211(8) Uani d D 1 . .
H H14A 0.228(2) 0.6783(16) 0.674(4) 0.015(14) Uiso d D 1 . .
H H14B 0.209(3) 0.6261(17) 0.661(5) 0.04(2) Uiso d D 1 . .
O O15 -0.0058(3) 0.6310(3) -0.1978(8) 0.0212(15) Uani d PD 0.50 A -1
H H15 -0.007(7) 0.600(4) -0.245(16) 0.025 Uiso d PD 0.50 B -1

loop_
_atom_site_aniso_label
_atom_site_aniso_U_11
_atom_site_aniso_U_22
_atom_site_aniso_U_33
_atom_site_aniso_U_12
_atom_site_aniso_U_13
_atom_site_aniso_U_23
Mn1 0.0140(3) 0.0095(3) 0.0134(3) -0.0001(3) 0.0036(3) -0.0017(3)
O1 0.038(2) 0.0125(17) 0.051(3) -0.0052(16) 0.033(2) -0.0097(17)
O2 0.059(3) 0.016(2) 0.111(5) -0.006(2) 0.072(3) -0.008(2)
O3 0.0173(16) 0.0133(16) 0.0195(17) 0.0013(13) 0.0076(14) 0.0001(13)
O4 0.0221(18) 0.0152(17) 0.030(2) -0.0036(14) 0.0161(16) -0.0014(15)
O5 0.0216(17) 0.0129(16) 0.0145(16) -0.0030(13) 0.0021(14) 0.0014(13)
O6 0.0191(17) 0.0203(18) 0.0141(17) -0.0011(14) -0.0032(14) 0.0020(14)
O7 0.0192(17) 0.0116(16) 0.0185(17) -0.0001(13) 0.0018(14) 0.0004(13)
O8 0.0162(16) 0.0211(18) 0.0108(16) 0.0005(13) -0.0006(13) -0.0036(13)
N1 0.0171(19) 0.0150(19) 0.018(2) -0.0012(15) 0.0080(16) -0.0027(16)
N2 0.0122(18) 0.0131(18) 0.0096(18) -0.0008(14) 0.0033(14) -0.0005(14)
C1 0.042(3) 0.017(3) 0.056(4) -0.006(2) 0.039(3) -0.007(3)
C2 0.029(3) 0.017(2) 0.040(3) -0.006(2) 0.025(3) -0.008(2)
C3 0.040(3) 0.017(3) 0.060(4) -0.005(2) 0.040(3) -0.013(3)
C4 0.031(3) 0.014(2) 0.042(3) -0.003(2) 0.022(3) -0.008(2)
C5 0.022(2) 0.017(2) 0.025(3) -0.0063(19) 0.014(2) -0.007(2)
C6 0.014(2) 0.017(2) 0.017(2) -0.0042(17) 0.0040(18) -0.0064(18)
C7 0.015(2) 0.014(2) 0.009(2) -0.0003(17) 0.0021(17) -0.0026(17)
C8 0.015(2) 0.016(2) 0.014(2) -0.0023(17) 0.0031(18) 0.0018(18)
C9 0.011(2) 0.013(2) 0.016(2) -0.0014(17) 0.0030(17) 0.0020(17)
C10 0.014(2) 0.016(2) 0.022(2) 0.0014(18) 0.0017(19) 0.0026(19)
C11 0.016(2) 0.011(2) 0.024(3) 0.0003(17) 0.0035(19) -0.0004(19)
C12 0.016(2) 0.014(2) 0.016(2) -0.0028(17) 0.0043(18) -0.0069(18)
C13 0.013(2) 0.016(2) 0.013(2) -0.0021(17) 0.0056(17) -0.0030(17)
C14 0.013(2) 0.016(2) 0.010(2) -0.0002(17) 0.0049(17) -0.0010(17)
N3 0.0175(19) 0.0089(18) 0.0133(19) 0.0022(15) 0.0029(15) 0.0049(15)
N4 0.0174(19) 0.0114(18) 0.017(2) -0.0003(15) 0.0064(16) 0.0006(15)
N5 0.0175(19) 0.0103(18) 0.0151(19) 0.0014(15) 0.0055(16) 0.0031(15)
N6 0.020(2) 0.0101(18) 0.018(2) 0.0016(15) 0.0061(17) 0.0018(15)
N7 0.020(2) 0.0137(19) 0.018(2) -0.0009(16) 0.0010(17) 0.0012(16)
N8 0.019(2) 0.0119(19) 0.017(2) 0.0006(15) 0.0026(16) 0.0057(16)
C15 0.015(2) 0.009(2) 0.022(2) 0.0018(17) 0.0113(18) 0.0015(18)
C16 0.013(2) 0.015(2) 0.017(2) 0.0017(17) 0.0070(18) 0.0020(18)
C17 0.013(2) 0.014(2) 0.017(2) 0.0005(17) 0.0073(18) 0.0012(17)
N9 0.0141(18) 0.0117(18) 0.016(2) -0.0009(15) 0.0026(16) 0.0001(15)
N10 0.017(3) 0.009(2) 0.018(3) 0.000 0.005(2) 0.000
N11 0.022(3) 0.010(3) 0.018(3) 0.000 0.003(2) 0.000
N12 0.021(2) 0.0113(19) 0.027(2) 0.0009(16) 0.0064(18) 0.0003(17)
C18 0.014(3) 0.012(3) 0.018(3) 0.000 0.007(3) 0.000
C19 0.012(2) 0.013(2) 0.019(2) 0.0004(17) 0.0069(18) 0.0005(18)
O9 0.037(2) 0.0122(18) 0.023(2) -0.0008(16) -0.0083(17) 0.0022(15)
O10 0.0179(17) 0.0144(17) 0.0185(18) -0.0011(13) -0.0014(14) -0.0023(14)
N13 0.021(3) 0.010(3) 0.021(3) 0.000 0.010(2) 0.000
C20 0.017(3) 0.011(3) 0.019(3) 0.000 0.006(3) 0.000
C21 0.014(2) 0.014(2) 0.021(2) -0.0025(17) 0.0053(19) -0.0018(19)
C22 0.014(2) 0.011(2) 0.020(2) 0.0009(17) 0.0052(19) 0.0019(18)
C23 0.019(2) 0.014(2) 0.013(2) -0.0015(18) 0.0021(18) -0.0020(17)
O11 0.054(4) 0.013(3) 0.051(4) 0.000 0.040(4) 0.000
O12 0.062(3) 0.039(3) 0.041(3) 0.034(2) 0.025(3) 0.022(2)
O13 0.0161(17) 0.0174(18) 0.0232(19) 0.0013(14) 0.0054(15) 0.0052(14)
O14 0.0277(19) 0.0204(18) 0.0118(17) -0.0043(15) 0.0018(15) 0.0009(14)
O15 0.019(3) 0.011(3) 0.032(4) 0.004(3) 0.007(3) 0.004(3)

loop_
_atom_type_symbol
_atom_type_description
_atom_type_scat_dispersion_real
_atom_type_scat_dispersion_imag
_atom_type_scat_source
C C 0.0033 0.0016 'International Tables Vol C Tables 4.2.6.8 and 6.1.1.4'
H H 0.0000 0.0000 'International Tables Vol C Tables 4.2.6.8 and 6.1.1.4'
N N 0.0061 0.0033 'International Tables Vol C Tables 4.2.6.8 and 6.1.1.4'
O O 0.0106 0.0060 'International Tables Vol C Tables 4.2.6.8 and 6.1.1.4'
Mn Mn 0.3368 0.7283 'International Tables Vol C Tables 4.2.6.8 and 6.1.1.4'

loop_
_geom_angle_atom_site_label_1
_geom_angle_atom_site_label_2
_geom_angle_atom_site_label_3
_geom_angle_site_symmetry_1
_geom_angle_site_symmetry_3
_geom_angle
_geom_angle_publ_flag
N1 Mn1 N2 . . 174.99(15) y
N1 Mn1 O3 . . 73.38(14) y
N2 Mn1 O3 . . 111.27(13) y
N1 Mn1 O5 . . 108.61(14) y
N2 Mn1 O5 . . 72.85(13) y
O3 Mn1 O5 . . 100.14(13) y
N1 Mn1 O7 . . 106.28(14) y
N2 Mn1 O7 . . 72.05(13) y
O3 Mn1 O7 . . 93.41(13) y
O5 Mn1 O7 . . 144.88(12) y
N1 Mn1 O1 . . 72.91(14) y
N2 Mn1 O1 . . 102.46(14) y
O3 Mn1 O1 . . 146.27(13) y
O5 Mn1 O1 . . 89.60(15) y
O7 Mn1 O1 . . 96.86(15) y
C1 O1 Mn1 . . 117.4(3) ?
C7 O3 Mn1 . . 118.4(3) ?
C8 O5 Mn1 . . 118.0(3) ?
C14 O7 Mn1 . . 118.6(3) ?
C6 N1 C2 . . 121.0(4) ?
C6 N1 Mn1 . . 119.0(3) ?
C2 N1 Mn1 . . 119.9(3) ?
C13 N2 C9 . . 120.5(4) ?
C13 N2 Mn1 . . 120.1(3) ?
C9 N2 Mn1 . . 119.2(3) ?
O2 C1 O1 . . 125.8(5) ?
O2 C1 C2 . . 118.7(5) ?
O1 C1 C2 . . 115.4(5) ?
N1 C2 C3 . . 121.6(5) ?
N1 C2 C1 . . 113.7(5) ?
C3 C2 C1 . . 124.7(5) ?
C2 C3 C4 . . 118.0(5) ?
C2 C3 H3 . . 121.0 ?
C4 C3 H3 . . 121.0 ?
C5 C4 C3 . . 119.8(5) ?
C5 C4 H4 . . 120.1 ?
C3 C4 H4 . . 120.1 ?
C6 C5 C4 . . 118.2(5) ?
C6 C5 H5 . . 120.9 ?
C4 C5 H5 . . 120.9 ?
N1 C6 C5 . . 121.3(4) ?
N1 C6 C7 . . 114.0(4) ?
C5 C6 C7 . . 124.7(4) ?
O4 C7 O3 . . 126.9(4) ?
O4 C7 C6 . . 118.2(4) ?
O3 C7 C6 . . 115.0(4) ?
O6 C8 O5 . . 125.3(5) ?
O6 C8 C9 . . 117.7(4) ?
O5 C8 C9 . . 117.0(4) ?
N2 C9 C10 . . 121.6(4) ?
N2 C9 C8 . . 112.9(4) ?
C10 C9 C8 . . 125.5(4) ?
C9 C10 C11 . . 118.0(5) ?
C9 C10 H10 . . 121.0 ?
C11 C10 H10 . . 121.0 ?
C12 C11 C10 . . 119.8(4) ?
C12 C11 H11 . . 120.1 ?
C10 C11 H11 . . 120.1 ?
C11 C12 C13 . . 118.5(4) ?
C11 C12 H12 . . 120.8 ?
C13 C12 H12 . . 120.8 ?
N2 C13 C12 . . 121.5(4) ?
N2 C13 C14 . . 113.2(4) ?
C12 C13 C14 . . 125.3(4) ?
O8 C14 O7 . . 126.4(4) ?
O8 C14 C13 . . 117.6(4) ?
O7 C14 C13 . . 116.0(4) ?
C17 N3 C15 . . 120.2(4) ?
C17 N3 H3A . . 119.9 ?
C15 N3 H3A . . 119.9 ?
C15 N4 C16 . . 116.2(4) ?
C17 N5 C16 . . 116.2(4) ?
C15 N6 H6A . . 120.0 ?
C15 N6 H6B . . 120.0 ?
H6A N6 H6B . . 120.0 ?
C16 N7 H7A . . 120.0 ?
C16 N7 H7B . . 120.0 ?
H7A N7 H7B . . 120.0 ?
C17 N8 H8A . . 120.0 ?
C17 N8 H8B . . 120.0 ?
H8A N8 H8B . . 120.0 ?
N6 C15 N4 . . 121.4(4) ?
N6 C15 N3 . . 118.0(4) ?
N4 C15 N3 . . 120.6(4) ?
N7 C16 N4 . . 117.7(4) ?
N7 C16 N5 . . 116.5(4) ?
N4 C16 N5 . . 125.8(4) ?
N5 C17 N8 . . 120.5(4) ?
N5 C17 N3 . . 120.9(4) ?
N8 C17 N3 . . 118.6(4) ?
C19 N9 C18 . . 116.5(4) ?
C19 N10 C19 . 2_554 119.6(6) ?
C19 N10 H10A . . 120.2 ?
C19 N10 H10A 2_554 . 120.2 ?
C18 N11 H11B . . 120.0 ?
C19 N12 H12A . . 120.0 ?
C19 N12 H12B . . 120.0 ?
H12A N12 H12B . . 120.0 ?
N11 C18 N9 . 2_554 117.4(3) ?
N11 C18 N9 . . 117.4(3) ?
N9 C18 N9 2_554 . 125.2(6) ?
N12 C19 N9 . . 120.8(4) ?
N12 C19 N10 . . 118.1(4) ?
N9 C19 N10 . . 121.1(4) ?
C23 O10 H10B . . 116(8) ?
C22 N13 C22 . 2_554 117.7(6) ?
C21 C20 C21 2_554 . 119.5(6) ?
C21 C20 H20 2_554 . 120.2 ?
C21 C20 H20 . . 120.2 ?
C20 C21 C22 . . 118.1(5) ?
C20 C21 H21 . . 120.9 ?
C22 C21 H21 . . 120.9 ?
N13 C22 C21 . . 123.3(5) ?
N13 C22 C23 . . 114.5(4) ?
C21 C22 C23 . . 122.2(4) ?
O9 C23 O10 . . 123.2(5) ?
O9 C23 C22 . . 122.9(4) ?
O10 C23 C22 . . 113.8(4) ?
H12C O12 H12D . . 104(3) ?
H12C O12 H12E . . 136(9) ?
H12D O12 H12E . . 114(6) ?
H13A O13 H13B . . 101(2) ?
H14A O14 H14B . . 102(2) ?

loop_
_geom_bond_atom_site_label_1
_geom_bond_atom_site_label_2
_geom_bond_site_symmetry_2
_geom_bond_distance
_geom_bond_publ_flag
Mn1 N1 . 2.149(4) y
Mn1 N2 . 2.172(4) y
Mn1 O3 . 2.213(3) y
Mn1 O5 . 2.231(3) y
Mn1 O7 . 2.238(4) y
Mn1 O1 . 2.245(4) y
O1 C1 . 1.276(7) ?
O2 C1 . 1.235(7) ?
O3 C7 . 1.269(6) ?
O4 C7 . 1.245(6) ?
O5 C8 . 1.259(6) ?
O6 C8 . 1.253(6) ?
O7 C14 . 1.266(6) ?
O8 C14 . 1.253(6) ?
N1 C6 . 1.325(6) ?
N1 C2 . 1.332(6) ?
N2 C13 . 1.329(6) ?
N2 C9 . 1.341(6) ?
C1 C2 . 1.527(7) ?
C2 C3 . 1.377(7) ?
C3 C4 . 1.393(8) ?
C3 H3 . 0.9500 ?
C4 C5 . 1.391(7) ?
C4 H4 . 0.9500 ?
C5 C6 . 1.384(7) ?
C5 H5 . 0.9500 ?
C6 C7 . 1.529(6) ?
C8 C9 . 1.519(7) ?
C9 C10 . 1.393(7) ?
C10 C11 . 1.394(7) ?
C10 H10 . 0.9500 ?
C11 C12 . 1.389(7) ?
C11 H11 . 0.9500 ?
C12 C13 . 1.395(6) ?
C12 H12 . 0.9500 ?
C13 C14 . 1.514(6) ?
N3 C17 . 1.365(6) ?
N3 C15 . 1.372(6) ?
N3 H3A . 0.8800 ?
N4 C15 . 1.333(6) ?
N4 C16 . 1.351(6) ?
N5 C17 . 1.325(6) ?
N5 C16 . 1.362(6) ?
N6 C15 . 1.313(6) ?
N6 H6A . 0.8800 ?
N6 H6B . 0.8800 ?
N7 C16 . 1.325(6) ?
N7 H7A . 0.8800 ?
N7 H7B . 0.8800 ?
N8 C17 . 1.330(6) ?
N8 H8A . 0.8800 ?
N8 H8B . 0.8800 ?
N9 C19 . 1.334(6) ?
N9 C18 . 1.350(5) ?
N10 C19 . 1.364(5) ?
N10 C19 2_554 1.364(5) ?
N10 H10A . 0.8722 ?
N11 C18 . 1.329(8) ?
N11 H11B . 0.9000 ?
N12 C19 . 1.319(6) ?
N12 H12A . 0.8800 ?
N12 H12B . 0.8800 ?
C18 N9 2_554 1.350(5) ?
O9 C23 . 1.204(6) ?
O10 C23 . 1.314(6) ?
O10 H10B . 0.841(10) ?
N13 C22 . 1.335(6) ?
N13 C22 2_554 1.335(6) ?
C20 C21 2_554 1.382(6) ?
C20 C21 . 1.382(6) ?
C20 H20 . 0.9500 ?
C21 C22 . 1.403(6) ?
C21 H21 . 0.9500 ?
C22 C23 . 1.513(6) ?
O11 H11C . 0.83(9) ?
O12 H12C . 0.837(10) ?
O12 H12D . 0.836(10) ?
O12 H12E . 1.23(2) ?
O13 H13A . 0.841(10) ?
O13 H13B . 0.841(10) ?
O14 H14A . 0.839(10) ?
O14 H14B . 0.838(10) ?
O15 H15 . 0.861(10) ?

loop_
_geom_hbond_atom_site_label_D
_geom_hbond_atom_site_label_H
_geom_hbond_atom_site_label_A
_geom_hbond_site_symmetry_A
_geom_hbond_distance_DH
_geom_hbond_distance_HA
_geom_hbond_distance_DA
_geom_hbond_angle_DHA
N7 H7A O9 . 0.88 2.12 2.811(5) 135
N7 H7B N9 . 0.88 2.11 2.988(6) 172
N8 H8B O14 . 0.88 1.95 2.830(6) 174
N10 H10A O15 . 0.87 1.82 2.665(9) 161
N11 H11B O9 . 0.90 2.04 2.925(5) 167
N12 H12A N5 . 0.88 2.09 2.964(6) 172
O10 H10B O13 . 0.84(8) 1.82(8) 2.645(5) 167(11)
O13 H13A N4 . 0.83(6) 2.08(2) 2.910(5) 167(7)
O15 H15 O11 . 0.861(10) 1.98(8) 2.767(9) 151(15)
N3 H3A O6 8_566 0.88 1.89 2.757(5) 168
N6 H6A O4 3 0.88 2.05 2.856(5) 152
N6 H6B O5 8_566 0.88 2.06 2.924(5) 168
N10 H10A O15 2_554 0.87 1.82 2.665(9) 161
N12 H12B O1 2 0.88 2.07 2.838(6) 146
O11 H11C O2 5_565 0.83(9) 2.07(9) 2.875(6) 165(10)
O12 H12C O8 1_554 0.83(6) 1.75(7) 2.560(6) 162(7)
O12 H12D O2 2 0.85(5) 1.91(7) 2.671(6) 151(7)
O12 H12E O12 2 1.24(2) 1.24(2) 2.445(10) 163(15)
O13 H13B O4 8_565 0.84(5) 1.99(6) 2.794(5) 163(7)
O14 H14A O6 8_566 0.84(4) 1.87(2) 2.646(5) 153(5)
O14 H14B O3 2_556 0.84(5) 2.06(3) 2.841(5) 154(5)
C12 H12 O10 5_576 0.95 2.45 3.236(6) 139.7

loop_
_geom_torsion_atom_site_label_1
_geom_torsion_atom_site_label_2
_geom_torsion_atom_site_label_3
_geom_torsion_atom_site_label_4
_geom_torsion_site_symmetry_1
_geom_torsion_site_symmetry_4
_geom_torsion
N1 Mn1 O1 C1 . . -7.6(5)
N2 Mn1 O1 C1 . . 170.4(5)
O3 Mn1 O1 C1 . . -9.4(6)
O5 Mn1 O1 C1 . . -117.3(5)
O7 Mn1 O1 C1 . . 97.3(5)
N1 Mn1 O3 C7 . . -3.2(3)
N2 Mn1 O3 C7 . . 178.8(3)
O5 Mn1 O3 C7 . . 103.4(3)
O7 Mn1 O3 C7 . . -109.1(3)
O1 Mn1 O3 C7 . . -1.4(5)
N1 Mn1 O5 C8 . . -172.8(3)
N2 Mn1 O5 C8 . . 2.2(3)
O3 Mn1 O5 C8 . . 111.5(3)
O7 Mn1 O5 C8 . . 0.4(5)
O1 Mn1 O5 C8 . . -101.0(4)
N1 Mn1 O7 C14 . . 176.6(3)
N2 Mn1 O7 C14 . . 1.5(3)
O3 Mn1 O7 C14 . . -109.7(3)
O5 Mn1 O7 C14 . . 3.3(5)
O1 Mn1 O7 C14 . . 102.5(3)
N2 Mn1 N1 C6 . . 158.3(16)
O3 Mn1 N1 C6 . . -0.2(4)
O5 Mn1 N1 C6 . . -95.6(4)
O7 Mn1 N1 C6 . . 88.5(4)
O1 Mn1 N1 C6 . . -179.2(4)
N2 Mn1 N1 C2 . . -18(2)
O3 Mn1 N1 C2 . . -176.5(5)
O5 Mn1 N1 C2 . . 88.1(4)
O7 Mn1 N1 C2 . . -87.8(4)
O1 Mn1 N1 C2 . . 4.5(4)
N1 Mn1 N2 C13 . . -70.9(19)
O3 Mn1 N2 C13 . . 87.0(3)
O5 Mn1 N2 C13 . . -178.5(4)
O7 Mn1 N2 C13 . . 0.4(3)
O1 Mn1 N2 C13 . . -92.9(4)
N1 Mn1 N2 C9 . . 104.6(18)
O3 Mn1 N2 C9 . . -97.5(3)
O5 Mn1 N2 C9 . . -3.0(3)
O7 Mn1 N2 C9 . . 175.9(4)
O1 Mn1 N2 C9 . . 82.6(4)
Mn1 O1 C1 O2 . . -168.0(6)
Mn1 O1 C1 C2 . . 9.3(8)
C6 N1 C2 C3 . . 0.9(9)
Mn1 N1 C2 C3 . . 177.1(5)
C6 N1 C2 C1 . . -177.7(5)
Mn1 N1 C2 C1 . . -1.5(7)
O2 C1 C2 N1 . . 172.1(6)
O1 C1 C2 N1 . . -5.3(9)
O2 C1 C2 C3 . . -6.4(11)
O1 C1 C2 C3 . . 176.1(7)
N1 C2 C3 C4 . . -1.3(10)
C1 C2 C3 C4 . . 177.2(6)
C2 C3 C4 C5 . . 0.8(10)
C3 C4 C5 C6 . . 0.2(9)
C2 N1 C6 C5 . . 0.1(8)
Mn1 N1 C6 C5 . . -176.1(4)
C2 N1 C6 C7 . . 179.2(5)
Mn1 N1 C6 C7 . . 2.9(5)
C4 C5 C6 N1 . . -0.7(8)
C4 C5 C6 C7 . . -179.6(5)
Mn1 O3 C7 O4 . . -175.2(4)
Mn1 O3 C7 C6 . . 5.5(5)
N1 C6 C7 O4 . . 175.1(4)
C5 C6 C7 O4 . . -5.9(7)
N1 C6 C7 O3 . . -5.5(6)
C5 C6 C7 O3 . . 173.5(5)
Mn1 O5 C8 O6 . . 178.8(4)
Mn1 O5 C8 C9 . . -1.2(5)
C13 N2 C9 C10 . . -0.5(7)
Mn1 N2 C9 C10 . . -176.0(4)
C13 N2 C9 C8 . . 178.9(4)
Mn1 N2 C9 C8 . . 3.4(5)
O6 C8 C9 N2 . . 178.7(4)
O5 C8 C9 N2 . . -1.4(6)
O6 C8 C9 C10 . . -2.0(7)
O5 C8 C9 C10 . . 178.0(5)
N2 C9 C10 C11 . . -0.2(7)
C8 C9 C10 C11 . . -179.5(4)
C9 C10 C11 C12 . . 0.4(7)
C10 C11 C12 C13 . . 0.1(7)
C9 N2 C13 C12 . . 1.0(7)
Mn1 N2 C13 C12 . . 176.5(3)
C9 N2 C13 C14 . . -177.4(4)
Mn1 N2 C13 C14 . . -1.9(5)
C11 C12 C13 N2 . . -0.8(7)
C11 C12 C13 C14 . . 177.4(4)
Mn1 O7 C14 O8 . . 178.8(4)
Mn1 O7 C14 C13 . . -3.0(5)
N2 C13 C14 O8 . . -178.5(4)
C12 C13 C14 O8 . . 3.2(7)
N2 C13 C14 O7 . . 3.2(6)
C12 C13 C14 O7 . . -175.1(4)
C16 N4 C15 N6 . . -179.2(4)
C16 N4 C15 N3 . . -0.6(6)
C17 N3 C15 N6 . . -179.6(4)
C17 N3 C15 N4 . . 1.7(7)
C15 N4 C16 N7 . . 179.7(4)
C15 N4 C16 N5 . . 0.0(7)
C17 N5 C16 N7 . . 179.8(4)
C17 N5 C16 N4 . . -0.5(7)
C16 N5 C17 N8 . . -178.4(4)
C16 N5 C17 N3 . . 1.6(6)
C15 N3 C17 N5 . . -2.3(7)
C15 N3 C17 N8 . . 177.7(4)
C19 N9 C18 N11 . . 179.6(3)
C19 N9 C18 N9 . 2_554 -0.4(3)
C18 N9 C19 N12 . . 179.3(4)
C18 N9 C19 N10 . . 0.9(6)
C19 N10 C19 N12 2_554 . -178.9(5)
C19 N10 C19 N9 2_554 . -0.5(3)
C21 C20 C21 C22 2_554 . 0.6(3)
C22 N13 C22 C21 2_554 . 0.7(3)
C22 N13 C22 C23 2_554 . -177.2(5)
C20 C21 C22 N13 . . -1.4(7)
C20 C21 C22 C23 . . 176.4(4)
N13 C22 C23 O9 . . -4.3(7)
C21 C22 C23 O9 . . 177.7(5)
N13 C22 C23 O10 . . 174.6(4)
C21 C22 C23 O10 . . -3.4(7)
